data_1001862
loop_
_publ_author_name
'Costentin, G'
'Borel, M M'
'Grandin, A'
'Leclaire, A'
'Raveau, B'

_publ_section_title
;
A large family of niobium phosphates with the Ca0.5 Cs2 Nb6 P3 O24
structure
;
_journal_coden_ASTM MRBUAC
_journal_name_full 'Materials Research Bulletin'
_journal_page_first 301
_journal_page_last 307
_journal_paper_doi 10.1016/0025-5408(91)90025-H
_journal_volume 26
_journal_year 1991
_chemical_formula_structural 'Na Rb2 (Nb6 P3 O24)'
_chemical_formula_sum 'Na Nb6 O24 P3 Rb2'
_chemical_name_systematic
;
Sodium dirubidium tecto-hexaniobotriphosphate(V)
;
_space_group_IT_number 155
_symmetry_cell_setting trigonal
_symmetry_space_group_name_Hall 'R 3 2"'
_symmetry_space_group_name_H-M 'R 3 2 :H'
_cell_angle_alpha 90
_cell_angle_beta 90
_cell_angle_gamma 120
_cell_formula_units_Z 3
_cell_length_a 13.3518(5)
_cell_length_b 13.3518(5)
_cell_length_c 10.3415(5)
_cell_volume 1596.6
_refine_ls_R_factor_all 0.048
_cod_original_sg_symbol_H-M 'R 3 2 H'
_cod_database_code 1001862

loop_
_symmetry_equiv_pos_as_xyz
x,y,z
-y,x-y,z
y-x,-x,z
y,x,-z
x-y,-y,-z
-x,y-x,-z
1/3+x,2/3+y,2/3+z
2/3+x,1/3+y,1/3+z
1/3-y,2/3+x-y,2/3+z
2/3-y,1/3+x-y,1/3+z
1/3-x+y,2/3-x,2/3+z
2/3-x+y,1/3-x,1/3+z
1/3+y,2/3+x,2/3-z
2/3+y,1/3+x,1/3-z
1/3+x-y,2/3-y,2/3-z
2/3+x-y,1/3-y,1/3-z
1/3-x,2/3-x+y,2/3-z
2/3-x,1/3-x+y,1/3-z

loop_
_atom_site_label
_atom_site_type_symbol
_atom_site_symmetry_multiplicity
_atom_site_Wyckoff_symbol
_atom_site_fract_x
_atom_site_fract_y
_atom_site_fract_z
_atom_site_occupancy
_atom_site_attached_hydrogens
_atom_site_calc_flag
Rb1 Rb1+ 18 f 0.3607(5) 0.3332(6) 0.2274(9) 0.333 0 d
Na1 Na1+ 3 a 0. 0. 0. 1. 0 d
Nb1 Nb5+ 18 f 0.52159(6) 0.16187(6) 0.01413(8) 1. 0 d
P1 P5+ 9 d 0.2296(3) 0. 0. 1. 0 d
O1 O2- 18 f 0.1462(6) 0.9754(6) 0.1153(7) 1. 0 d
O2 O2- 9 e 0.1528(9) 0. 0.5 1. 0 d
O3 O2- 18 f 0.3450(6) 0.1071(6) 0.0274(8) 1. 0 d
O4 O2- 9 d 0.4748(9) 0. 0. 1. 0 d
O5 O2- 18 f 0.6782(6) 0.2182(6) 0.0316(8) 1. 0 d

loop_
_atom_type_symbol
_atom_type_oxidation_number
Rb1+ 1.000
Na1+ 1.000
Nb5+ 5.000
P5+ 5.000
O2- -2.000
